data_7127356
loop_
_publ_author_name
'Horsley Downie, Thomas M.'
'Hall, Jonathan W.'
'Collier Finn, Thomas P.'
'Liptrot, David J.'
'Lowe, John P.'
'Mahon, Mary F.'
'McMullin, Claire L.'
'Whittlesey, Michael K.'

_publ_section_title
;
 The first ring-expanded NHC-copper(i) phosphides as catalysts in the
 highly selective hydrophosphination of isocyanates.
;
_journal_issue 87
_journal_name_full 'Chemical communications (Cambridge, England)'
_journal_page_first 13359
_journal_page_last 13362
_journal_paper_doi 10.1039/d0cc05694d
_journal_volume 56
_journal_year 2020
_chemical_formula_moiety 'C41 H50 Cu N2 P S2, C6 H6'
_chemical_formula_sum 'C47 H56 Cu N2 P S2'
_chemical_formula_weight 807.56
_space_group_crystal_system monoclinic
_space_group_IT_number 14
_space_group_name_Hall '-P 2ybc'
_space_group_name_H-M_alt 'P 1 21/c 1'
_atom_sites_solution_hydrogens geom
_atom_sites_solution_primary dual
_audit_creation_date 2020-03-04
_audit_creation_method
;
Olex2 1.3
(compiled 2020.02.04 svn.rd84adfe8 for OlexSys, GUI svn.r6032)
;
_audit_update_record
;
2020-07-06 deposited with the CCDC.	2020-09-30 downloaded from the CCDC.
;
_cell_angle_alpha 90
_cell_angle_beta 98.7990(10)
_cell_angle_gamma 90
_cell_formula_units_Z 4
_cell_length_a 10.70630(10)
_cell_length_b 12.65770(10)
_cell_length_c 32.3409(3)
_cell_measurement_reflns_used 15416
_cell_measurement_temperature 150.00(10)
_cell_measurement_theta_max 73.1960
_cell_measurement_theta_min 4.1750
_cell_volume 4331.17(7)
_computing_cell_refinement 'CrysAlisPro 1.171.39.46 (Rigaku OD, 2018)'
_computing_data_collection 'CrysAlisPro 1.171.39.46 (Rigaku OD, 2018)'
_computing_molecular_graphics 'Olex2 1.3 (Dolomanov et al., 2009)'
_computing_publication_material 'Olex2 1.3 (Dolomanov et al., 2009)'
_computing_structure_refinement 'SHELXL 2014/7 (Sheldrick, 2015)'
_computing_structure_solution 'SHELXT 2018/2 (Sheldrick, 2018)'
_diffrn_ambient_environment N~2~
_diffrn_ambient_temperature 150.00(10)
_diffrn_detector 'CCD plate'
_diffrn_detector_area_resol_mean 8.1150
_diffrn_detector_type EosS2
_diffrn_measured_fraction_theta_full 0.999
_diffrn_measured_fraction_theta_max 0.988
_diffrn_measurement_device 'four-circle diffractometer'
_diffrn_measurement_device_type 'SuperNova, Dual, Cu at home/near, EosS2'
_diffrn_measurement_method '\w scans'
_diffrn_radiation_monochromator mirror
_diffrn_radiation_probe x-ray
_diffrn_radiation_type 'Cu K\a'
_diffrn_radiation_wavelength 1.54184
_diffrn_reflns_av_R_equivalents 0.0496
_diffrn_reflns_av_unetI/netI 0.0352
_diffrn_reflns_Laue_measured_fraction_full 0.999
_diffrn_reflns_Laue_measured_fraction_max 0.988
_diffrn_reflns_limit_h_max 12
_diffrn_reflns_limit_h_min -13
_diffrn_reflns_limit_k_max 15
_diffrn_reflns_limit_k_min -14
_diffrn_reflns_limit_l_max 40
_diffrn_reflns_limit_l_min -39
_diffrn_reflns_number 31062
_diffrn_reflns_point_group_measured_fraction_full 0.999
_diffrn_reflns_point_group_measured_fraction_max 0.988
_diffrn_reflns_theta_full 67.684
_diffrn_reflns_theta_max 73.349
_diffrn_reflns_theta_min 2.765
_diffrn_source 'micro-focus sealed X-ray tube'
_diffrn_source_type 'SuperNova (Cu) X-ray Source'
_exptl_absorpt_coefficient_mu 2.207
_exptl_absorpt_correction_T_max 1.00000
_exptl_absorpt_correction_T_min 0.76261
_exptl_absorpt_correction_type multi-scan
_exptl_absorpt_process_details
;
CrysAlisPro 1.171.39.46 (Rigaku Oxford Diffraction, 2018)
Empirical absorption correction using spherical harmonics,
 implemented in SCALE3 ABSPACK scaling algorithm.
;
_exptl_crystal_colour red
_exptl_crystal_colour_primary red
_exptl_crystal_density_diffrn 1.238
_exptl_crystal_description block
_exptl_crystal_F_000 1712
_exptl_crystal_size_max 0.274
_exptl_crystal_size_mid 0.178
_exptl_crystal_size_min 0.099
_refine_diff_density_max 0.267
_refine_diff_density_min -0.404
_refine_diff_density_rms 0.055
_refine_ls_extinction_method none
_refine_ls_goodness_of_fit_ref 1.041
_refine_ls_hydrogen_treatment constr
_refine_ls_matrix_type full
_refine_ls_number_parameters 516
_refine_ls_number_reflns 8598
_refine_ls_number_restraints 15
_refine_ls_restrained_S_all 1.040
_refine_ls_R_factor_all 0.0498
_refine_ls_R_factor_gt 0.0445
_refine_ls_shift/su_max 0.001
_refine_ls_shift/su_mean 0.000
_refine_ls_structure_factor_coef Fsqd
_refine_ls_weighting_details 'w=1/[\s^2^(Fo^2^)+(0.0630P)^2^+1.5629P] where P=(Fo^2^+2Fc^2^)/3'
_refine_ls_weighting_scheme calc
_refine_ls_wR_factor_gt 0.1161
_refine_ls_wR_factor_ref 0.1215
_reflns_Friedel_coverage 0.000
_reflns_number_gt 7647
_reflns_number_total 8598
_reflns_threshold_expression 'I > 2\s(I)'
_cod_data_source_file d0cc05694d2.cif
_cod_data_source_block s20djl04
_cod_depositor_comments 'Adding full bibliography for 7127351--7127357.cif.'
_cod_database_code 7127356
_shelx_shelxl_version_number 2014/7
_shelx_space_group_comment
;
The symmetry employed for this shelxl refinement is uniquely defined
by the following loop, which should always be used as a source of
symmetry information in preference to the above space-group names.
They are only intended as comments.
;
_olex2_refinement_description
;
1. Fixed Uiso
 At 1.2 times of:
  All C(H) groups, All C(H,H) groups
 At 1.5 times of:
  All C(H,H,H) groups
2. Restrained distances
 C47-C46 \\sim C45-C44 \\sim C43-C42
 with sigma of 0.005
 C46-C45 \\sim C46A-C45A
 with sigma of 0.02
 C46-C47 \\sim C46A-C47A
 with sigma of 0.02
 C45-C44 \\sim C45A-C44A
 with sigma of 0.02
 C42-C43 \\sim C42A-C43A
 with sigma of 0.02
 C42-C47 \\sim C42A-C47A
 with sigma of 0.02
 C43-C44 \\sim C43A-C44A
 with sigma of 0.02
 C46-C42 \\sim C46A-C42A
 with sigma of 0.04
 C46-C44 \\sim C46A-C44A
 with sigma of 0.04
 C45-C43 \\sim C45A-C43A
 with sigma of 0.04
 C45-C47 \\sim C45A-C47A
 with sigma of 0.04
 C42-C44 \\sim C42A-C44A
 with sigma of 0.04
 C43-C47 \\sim C43A-C47A
 with sigma of 0.04
3. Others
 Fixed Sof: C42(0.6) H42(0.6) C47(0.6) H47(0.6) C46(0.6) H46(0.6) C45(0.6)
 H45(0.6) C44(0.6) H44(0.6) C43(0.6) H43(0.6) C42A(0.4) H42A(0.4) C47A(0.4)
 H47A(0.4) C46A(0.4) H46A(0.4) C45A(0.4) H45A(0.4) C44A(0.4) H44A(0.4)
 C43A(0.4) H43A(0.4)
4.a Ternary CH refined with riding coordinates:
 C11(H11), C14(H14), C23(H23), C26(H26)
4.b Secondary CH2 refined with riding coordinates:
 C2(H2A,H2B), C3(H3A,H3B), C4(H4A,H4B)
4.c Aromatic/amide H refined with riding coordinates:
 C7(H7), C8(H8), C9(H9), C19(H19), C20(H20), C21(H21), C31(H31), C32(H32),
 C33(H33), C34(H34), C35(H35), C37(H37), C38(H38), C39(H39), C40(H40), C41(H41),
  C42(H42), C47(H47), C46(H46), C45(H45), C44(H44), C43(H43), C42A(H42A),
 C47A(H47A), C46A(H46A), C45A(H45A), C44A(H44A), C43A(H43A)
4.d Fitted hexagon refined as free rotating group:
 C42(C47,C46,C45,C44,C43), C42A(C47A,C46A,C45A,C44A,C43A)
4.e Idealised Me refined as rotating group:
 C12(H12A,H12B,H12C), C13(H13A,H13B,H13C), C15(H15A,H15B,H15C), C16(H16A,H16B,
 H16C), C24(H24A,H24B,H24C), C25(H25A,H25B,H25C), C27(H27A,H27B,H27C), C28(H28A,
 H28B,H28C)
;

loop_
_space_group_symop_operation_xyz
'x, y, z'
'-x, y+1/2, -z+1/2'
'-x, -y, -z'
'x, -y-1/2, z-1/2'

loop_
_atom_site_label
_atom_site_type_symbol
_atom_site_fract_x
_atom_site_fract_y
_atom_site_fract_z
_atom_site_U_iso_or_equiv
_atom_site_adp_type
_atom_site_occupancy
_atom_site_site_symmetry_order
_atom_site_calc_flag
_atom_site_refinement_flags_posn
_atom_site_refinement_flags_adp
_atom_site_refinement_flags_occupancy
_atom_site_disorder_assembly
_atom_site_disorder_group
Cu1 Cu 0.69202(3) 0.42185(2) 0.63126(2) 0.03295(10) Uani 1 1 d . . . . .
S1 S 0.47811(5) 0.36800(5) 0.61550(2) 0.04834(16) Uani 1 1 d . . . . .
S2 S 0.30181(5) 0.46939(5) 0.66890(2) 0.04390(14) Uani 1 1 d . . . . .
P1 P 0.57806(5) 0.53962(4) 0.66544(2) 0.02951(12) Uani 1 1 d . . . . .
N1 N 0.92071(15) 0.42425(12) 0.59238(5) 0.0301(3) Uani 1 1 d . . . . .
N2 N 0.91999(15) 0.30413(12) 0.64513(5) 0.0305(3) Uani 1 1 d . . . . .
C1 C 0.85890(18) 0.38173(14) 0.62174(6) 0.0293(4) Uani 1 1 d . . . . .
C2 C 1.0435(2) 0.38860(17) 0.58225(7) 0.0365(4) Uani 1 1 d . . . . .
H2A H 1.1102 0.4338 0.5961 0.044 Uiso 1 1 calc R U . . .
H2B H 1.0433 0.3938 0.5523 0.044 Uiso 1 1 calc R U . . .
C3 C 1.0686(2) 0.27542(17) 0.59621(8) 0.0424(5) Uani 1 1 d . . . . .
H3A H 1.0125 0.2283 0.5784 0.051 Uiso 1 1 calc R U . . .
H3B H 1.1550 0.2564 0.5939 0.051 Uiso 1 1 calc R U . . .
C4 C 1.0470(2) 0.26422(17) 0.64091(7) 0.0390(5) Uani 1 1 d . . . . .
H4A H 1.0541 0.1905 0.6492 0.047 Uiso 1 1 calc R U . . .
H4B H 1.1107 0.3039 0.6591 0.047 Uiso 1 1 calc R U . . .
C5 C 0.86970(19) 0.51499(15) 0.56867(6) 0.0318(4) Uani 1 1 d . . . . .
C6 C 0.9075(2) 0.61585(16) 0.58338(7) 0.0363(4) Uani 1 1 d . . . . .
C7 C 0.8676(2) 0.70160(18) 0.55766(8) 0.0445(5) Uani 1 1 d . . . . .
H7 H 0.8911 0.7696 0.5666 0.053 Uiso 1 1 calc R U . . .
C8 C 0.7939(2) 0.68714(19) 0.51931(8) 0.0483(6) Uani 1 1 d . . . . .
H8 H 0.7693 0.7453 0.5024 0.058 Uiso 1 1 calc R U . . .
C9 C 0.7563(2) 0.5874(2) 0.50571(7) 0.0458(5) Uani 1 1 d . . . . .
H9 H 0.7050 0.5792 0.4800 0.055 Uiso 1 1 calc R U . . .
C10 C 0.7939(2) 0.49818(17) 0.52999(7) 0.0370(4) Uani 1 1 d . . . . .
C11 C 0.9872(2) 0.63342(17) 0.62626(7) 0.0420(5) Uani 1 1 d . . . . .
H11 H 1.0245 0.5653 0.6357 0.050 Uiso 1 1 calc R U . . .
C12 C 0.9057(2) 0.6696(2) 0.65837(8) 0.0516(6) Uani 1 1 d . . . . .
H12A H 0.8669 0.7360 0.6498 0.077 Uiso 1 1 calc R U . . .
H12B H 0.9576 0.6777 0.6851 0.077 Uiso 1 1 calc R U . . .
H12C H 0.8413 0.6179 0.6604 0.077 Uiso 1 1 calc R U . . .
C13 C 1.0953(3) 0.7112(3) 0.62548(9) 0.0732(9) Uani 1 1 d . . . . .
H13A H 1.1492 0.6865 0.6064 0.110 Uiso 1 1 calc R U . . .
H13B H 1.1433 0.7169 0.6530 0.110 Uiso 1 1 calc R U . . .
H13C H 1.0617 0.7792 0.6166 0.110 Uiso 1 1 calc R U . . .
C14 C 0.7549(2) 0.3885(2) 0.51403(7) 0.0465(5) Uani 1 1 d . . . . .
H14 H 0.7981 0.3370 0.5339 0.056 Uiso 1 1 calc R U . . .
C15 C 0.6124(3) 0.3712(3) 0.51128(10) 0.0722(9) Uani 1 1 d . . . . .
H15A H 0.5873 0.3860 0.5379 0.108 Uiso 1 1 calc R U . . .
H15B H 0.5923 0.2992 0.5037 0.108 Uiso 1 1 calc R U . . .
H15C H 0.5681 0.4175 0.4905 0.108 Uiso 1 1 calc R U . . .
C16 C 0.7947(3) 0.3677(2) 0.47122(9) 0.0651(8) Uani 1 1 d . . . . .
H16A H 0.7515 0.4159 0.4510 0.098 Uiso 1 1 calc R U . . .
H16B H 0.7734 0.2964 0.4627 0.098 Uiso 1 1 calc R U . . .
H16C H 0.8843 0.3776 0.4731 0.098 Uiso 1 1 calc R U . . .
C17 C 0.86133(19) 0.26218(15) 0.67900(6) 0.0332(4) Uani 1 1 d . . . . .
C18 C 0.8812(2) 0.31368(16) 0.71780(7) 0.0349(4) Uani 1 1 d . . . . .
C19 C 0.8221(2) 0.27183(18) 0.74970(7) 0.0425(5) Uani 1 1 d . . . . .
H19 H 0.8322 0.3052 0.7756 0.051 Uiso 1 1 calc R U . . .
C20 C 0.7486(2) 0.18153(19) 0.74346(7) 0.0442(5) Uani 1 1 d . . . . .
H20 H 0.7093 0.1552 0.7650 0.053 Uiso 1 1 calc R U . . .
C21 C 0.7337(2) 0.13049(18) 0.70536(7) 0.0430(5) Uani 1 1 d . . . . .
H21 H 0.6856 0.0690 0.7017 0.052 Uiso 1 1 calc R U . . .
C22 C 0.7894(2) 0.16944(16) 0.67213(7) 0.0365(4) Uani 1 1 d . . . . .
C23 C 0.9718(2) 0.40700(17) 0.72664(7) 0.0388(5) Uani 1 1 d . . . . .
H23 H 0.9859 0.4363 0.6997 0.047 Uiso 1 1 calc R U . . .
C24 C 0.9218(2) 0.4954(2) 0.75153(8) 0.0500(6) Uani 1 1 d . . . . .
H24A H 0.8428 0.5204 0.7368 0.075 Uiso 1 1 calc R U . . .
H24B H 0.9817 0.5523 0.7551 0.075 Uiso 1 1 calc R U . . .
H24C H 0.9096 0.4691 0.7785 0.075 Uiso 1 1 calc R U . . .
C25 C 1.0999(2) 0.36816(19) 0.74981(8) 0.0466(5) Uani 1 1 d . . . . .
H25A H 1.0905 0.3466 0.7776 0.070 Uiso 1 1 calc R U . . .
H25B H 1.1606 0.4243 0.7512 0.070 Uiso 1 1 calc R U . . .
H25C H 1.1285 0.3093 0.7350 0.070 Uiso 1 1 calc R U . . .
C26 C 0.7717(2) 0.11147(18) 0.63046(7) 0.0428(5) Uani 1 1 d . . . . .
H26 H 0.8109 0.1542 0.6107 0.051 Uiso 1 1 calc R U . . .
C27 C 0.6329(3) 0.0981(2) 0.61260(10) 0.0643(8) Uani 1 1 d . . . . .
H27A H 0.5926 0.0550 0.6311 0.096 Uiso 1 1 calc R U . . .
H27B H 0.6256 0.0647 0.5857 0.096 Uiso 1 1 calc R U . . .
H27C H 0.5929 0.1661 0.6097 0.096 Uiso 1 1 calc R U . . .
C28 C 0.8367(3) 0.0037(2) 0.63392(10) 0.0679(8) Uani 1 1 d . . . . .
H28A H 0.9248 0.0125 0.6446 0.102 Uiso 1 1 calc R U . . .
H28B H 0.8280 -0.0286 0.6068 0.102 Uiso 1 1 calc R U . . .
H28C H 0.7983 -0.0407 0.6525 0.102 Uiso 1 1 calc R U . . .
C29 C 0.43681(18) 0.45583(15) 0.65099(6) 0.0328(4) Uani 1 1 d . . . . .
C30 C 0.53084(18) 0.65966(15) 0.63651(6) 0.0305(4) Uani 1 1 d . . . . .
C31 C 0.4341(2) 0.72561(16) 0.64623(7) 0.0367(4) Uani 1 1 d . . . . .
H31 H 0.3940 0.7102 0.6691 0.044 Uiso 1 1 calc R U . . .
C32 C 0.3984(2) 0.81346(16) 0.62188(7) 0.0392(5) Uani 1 1 d . . . . .
H32 H 0.3340 0.8569 0.6284 0.047 Uiso 1 1 calc R U . . .
C33 C 0.4576(2) 0.83711(17) 0.58809(7) 0.0418(5) Uani 1 1 d . . . . .
H33 H 0.4335 0.8967 0.5720 0.050 Uiso 1 1 calc R U . . .
C34 C 0.5526(2) 0.77267(18) 0.57808(7) 0.0436(5) Uani 1 1 d . . . . .
H34 H 0.5924 0.7889 0.5553 0.052 Uiso 1 1 calc R U . . .
C35 C 0.5887(2) 0.68350(16) 0.60204(7) 0.0364(4) Uani 1 1 d . . . . .
H35 H 0.6518 0.6397 0.5950 0.044 Uiso 1 1 calc R U . . .
C36 C 0.58270(19) 0.57452(17) 0.72008(6) 0.0345(4) Uani 1 1 d . . . . .
C37 C 0.6146(2) 0.67525(18) 0.73576(7) 0.0414(5) Uani 1 1 d . . . . .
H37 H 0.6269 0.7296 0.7175 0.050 Uiso 1 1 calc R U . . .
C38 C 0.6282(2) 0.6951(2) 0.77841(8) 0.0562(7) Uani 1 1 d . . . . .
H38 H 0.6490 0.7625 0.7886 0.067 Uiso 1 1 calc R U . . .
C39 C 0.6110(3) 0.6150(3) 0.80555(9) 0.0671(8) Uani 1 1 d . . . . .
H39 H 0.6199 0.6283 0.8341 0.081 Uiso 1 1 calc R U . . .
C40 C 0.5806(3) 0.5150(3) 0.79067(8) 0.0624(7) Uani 1 1 d . . . . .
H40 H 0.5693 0.4612 0.8093 0.075 Uiso 1 1 calc R U . . .
C41 C 0.5668(2) 0.4938(2) 0.74836(7) 0.0462(5) Uani 1 1 d . . . . .
H41 H 0.5468 0.4258 0.7386 0.055 Uiso 1 1 calc R U . . .
C42 C 0.7818(7) 1.0460(5) 0.50257(18) 0.082(5) Uani 0.6 1 d DG . P A 1
H42 H 0.8085 1.0909 0.5249 0.098 Uiso 0.6 1 calc R U P A 1
C47 C 0.8457(5) 1.0443(5) 0.4683(2) 0.088(2) Uani 0.6 1 d DG . P A 1
H47 H 0.9152 1.0881 0.4677 0.106 Uiso 0.6 1 calc R U P A 1
C46 C 0.8059(6) 0.9771(6) 0.43485(16) 0.075(3) Uani 0.6 1 d DG . P A 1
H46 H 0.8487 0.9760 0.4119 0.090 Uiso 0.6 1 calc R U P A 1
C45 C 0.7022(5) 0.9116(4) 0.43573(12) 0.0597(17) Uani 0.6 1 d DG . P A 1
H45 H 0.6755 0.8666 0.4134 0.072 Uiso 0.6 1 calc R U P A 1
C44 C 0.6382(4) 0.9133(3) 0.47004(14) 0.0609(14) Uani 0.6 1 d DG . P A 1
H44 H 0.5688 0.8694 0.4706 0.073 Uiso 0.6 1 calc R U P A 1
C43 C 0.6781(7) 0.9804(5) 0.50346(14) 0.076(2) Uani 0.6 1 d DG . P A 1
H43 H 0.6353 0.9816 0.5264 0.091 Uiso 0.6 1 calc R U P A 1
C42A C 0.8769(9) 1.0847(7) 0.4822(3) 0.081(3) Uani 0.4 1 d DG . P B 2
H42A H 0.9353 1.1371 0.4916 0.097 Uiso 0.4 1 calc R U P B 2
C47A C 0.8776(9) 1.0387(7) 0.4432(3) 0.086(3) Uani 0.4 1 d DG . P B 2
H47A H 0.9363 1.0604 0.4265 0.104 Uiso 0.4 1 calc R U P B 2
C46A C 0.7903(11) 0.9604(8) 0.4291(2) 0.084(6) Uani 0.4 1 d DG . P B 2
H46A H 0.7908 0.9297 0.4030 0.101 Uiso 0.4 1 calc R U P B 2
C45A C 0.7025(9) 0.9281(6) 0.4540(3) 0.076(3) Uani 0.4 1 d DG . P B 2
H45A H 0.6441 0.8757 0.4446 0.091 Uiso 0.4 1 calc R U P B 2
C44A C 0.7019(10) 0.9741(8) 0.4930(3) 0.086(4) Uani 0.4 1 d DG . P B 2
H44A H 0.6431 0.9525 0.5096 0.103 Uiso 0.4 1 calc R U P B 2
C43A C 0.7891(12) 1.0524(9) 0.5071(2) 0.104(9) Uani 0.4 1 d DG . P B 2
H43A H 0.7887 1.0832 0.5332 0.125 Uiso 0.4 1 calc R U P B 2

loop_
_atom_site_aniso_label
_atom_site_aniso_U_11
_atom_site_aniso_U_22
_atom_site_aniso_U_33
_atom_site_aniso_U_23
_atom_site_aniso_U_13
_atom_site_aniso_U_12
Cu1 0.03120(17) 0.03303(17) 0.03588(18) 0.00177(11) 0.00915(13) 0.00488(11)
S1 0.0380(3) 0.0506(3) 0.0569(4) -0.0221(3) 0.0088(3) -0.0046(2)
S2 0.0300(3) 0.0459(3) 0.0576(4) -0.0039(2) 0.0125(2) -0.0024(2)
P1 0.0280(2) 0.0280(2) 0.0332(3) 0.00034(18) 0.00674(19) 0.00160(18)
N1 0.0294(8) 0.0307(8) 0.0316(9) 0.0010(6) 0.0089(7) 0.0041(6)
N2 0.0280(8) 0.0293(8) 0.0349(9) 0.0022(6) 0.0067(7) 0.0035(6)
C1 0.0327(10) 0.0275(9) 0.0279(9) -0.0038(7) 0.0057(7) 0.0007(7)
C2 0.0360(11) 0.0381(11) 0.0382(11) 0.0007(9) 0.0140(9) 0.0048(8)
C3 0.0400(12) 0.0351(11) 0.0557(14) -0.0018(9) 0.0186(10) 0.0089(9)
C4 0.0329(10) 0.0356(10) 0.0497(13) 0.0073(9) 0.0103(9) 0.0082(8)
C5 0.0333(10) 0.0322(9) 0.0316(10) 0.0026(8) 0.0105(8) 0.0030(8)
C6 0.0356(11) 0.0328(10) 0.0421(12) -0.0013(8) 0.0114(9) 0.0038(8)
C7 0.0489(13) 0.0339(11) 0.0539(14) 0.0031(10) 0.0175(11) 0.0051(9)
C8 0.0541(14) 0.0453(13) 0.0490(14) 0.0150(10) 0.0195(11) 0.0145(11)
C9 0.0466(13) 0.0578(14) 0.0330(12) 0.0041(10) 0.0066(10) 0.0119(11)
C10 0.0387(11) 0.0416(11) 0.0320(10) 0.0007(8) 0.0093(8) 0.0019(9)
C11 0.0378(11) 0.0370(11) 0.0503(13) -0.0100(9) 0.0039(10) 0.0021(9)
C12 0.0473(13) 0.0674(16) 0.0407(13) -0.0071(11) 0.0085(11) -0.0111(12)
C13 0.0552(17) 0.109(3) 0.0597(18) -0.0282(17) 0.0221(14) -0.0360(17)
C14 0.0521(14) 0.0513(13) 0.0350(12) -0.0048(10) 0.0033(10) -0.0047(11)
C15 0.0653(18) 0.097(2) 0.0570(17) -0.0224(16) 0.0188(14) -0.0295(17)
C16 0.075(2) 0.0682(18) 0.0577(17) -0.0225(14) 0.0268(15) -0.0102(15)
C17 0.0322(10) 0.0318(9) 0.0355(11) 0.0062(8) 0.0052(8) 0.0031(8)
C18 0.0344(10) 0.0346(10) 0.0357(11) 0.0038(8) 0.0049(8) 0.0029(8)
C19 0.0479(13) 0.0457(12) 0.0346(11) 0.0023(9) 0.0084(9) 0.0032(10)
C20 0.0439(12) 0.0494(13) 0.0416(13) 0.0108(10) 0.0141(10) 0.0006(10)
C21 0.0391(12) 0.0404(11) 0.0498(13) 0.0096(10) 0.0073(10) -0.0041(9)
C22 0.0328(10) 0.0353(10) 0.0406(12) 0.0046(8) 0.0032(9) 0.0018(8)
C23 0.0430(12) 0.0382(11) 0.0347(11) 0.0006(8) 0.0042(9) -0.0021(9)
C24 0.0462(13) 0.0471(13) 0.0559(15) -0.0087(11) 0.0051(11) 0.0009(10)
C25 0.0391(12) 0.0464(12) 0.0535(14) 0.0007(10) 0.0041(10) -0.0006(10)
C26 0.0472(13) 0.0382(11) 0.0425(12) 0.0009(9) 0.0054(10) -0.0052(10)
C27 0.0568(16) 0.0590(16) 0.0711(19) -0.0228(14) -0.0096(14) 0.0010(13)
C28 0.083(2) 0.0582(16) 0.0607(18) -0.0111(13) 0.0040(15) 0.0229(15)
C29 0.0279(9) 0.0328(10) 0.0375(11) 0.0009(8) 0.0047(8) 0.0015(7)
C30 0.0312(9) 0.0281(9) 0.0321(10) -0.0004(7) 0.0042(8) -0.0002(7)
C31 0.0340(10) 0.0367(10) 0.0403(12) -0.0001(8) 0.0083(9) 0.0036(8)
C32 0.0355(11) 0.0319(10) 0.0489(13) -0.0030(9) 0.0018(9) 0.0046(8)
C33 0.0451(12) 0.0328(10) 0.0452(13) 0.0060(9) -0.0004(10) 0.0030(9)
C34 0.0476(13) 0.0447(12) 0.0395(12) 0.0084(9) 0.0096(10) 0.0042(10)
C35 0.0386(11) 0.0348(10) 0.0367(11) 0.0015(8) 0.0084(9) 0.0043(8)
C36 0.0278(9) 0.0442(11) 0.0319(10) -0.0004(8) 0.0061(8) 0.0040(8)
C37 0.0343(11) 0.0474(12) 0.0427(12) -0.0071(9) 0.0066(9) -0.0012(9)
C38 0.0407(13) 0.0781(18) 0.0487(15) -0.0226(13) 0.0033(11) -0.0007(12)
C39 0.0457(15) 0.119(3) 0.0360(14) -0.0090(15) 0.0047(11) 0.0009(16)
C40 0.0525(15) 0.093(2) 0.0417(14) 0.0182(14) 0.0056(12) 0.0001(15)
C41 0.0390(12) 0.0573(14) 0.0421(13) 0.0114(10) 0.0059(10) 0.0035(10)
C42 0.119(12) 0.058(6) 0.058(6) -0.005(5) -0.018(7) 0.008(7)
C47 0.065(4) 0.074(5) 0.119(8) 0.015(5) -0.010(5) 0.011(4)
C46 0.082(6) 0.073(5) 0.073(5) 0.014(4) 0.025(4) 0.041(5)
C45 0.069(4) 0.059(3) 0.049(4) -0.003(3) 0.001(3) 0.035(3)
C44 0.085(4) 0.048(3) 0.047(3) 0.012(2) 0.003(3) 0.028(3)
C43 0.122(7) 0.060(4) 0.044(3) 0.004(3) 0.007(4) 0.010(4)
C42A 0.090(8) 0.073(7) 0.074(7) 0.006(5) -0.007(6) 0.009(5)
C47A 0.100(9) 0.068(6) 0.090(8) 0.017(6) 0.010(6) 0.032(6)
C46A 0.115(13) 0.049(6) 0.078(9) -0.008(6) -0.013(8) 0.042(7)
C45A 0.107(9) 0.041(5) 0.075(9) 0.015(5) -0.001(7) 0.017(5)
C44A 0.111(9) 0.069(8) 0.083(8) 0.041(7) 0.032(8) 0.036(7)
C43A 0.12(2) 0.103(16) 0.084(12) 0.029(10) 0.018(11) 0.029(13)

loop_
_atom_type_symbol
_atom_type_description
_atom_type_scat_dispersion_real
_atom_type_scat_dispersion_imag
_atom_type_scat_source
C C 0.0181 0.0091 'International Tables Vol C Tables 4.2.6.8 and 6.1.1.4'
H H 0.0000 0.0000 'International Tables Vol C Tables 4.2.6.8 and 6.1.1.4'
Cu Cu -1.9646 0.5888 'International Tables Vol C Tables 4.2.6.8 and 6.1.1.4'
N N 0.0311 0.0180 'International Tables Vol C Tables 4.2.6.8 and 6.1.1.4'
P P 0.2955 0.4335 'International Tables Vol C Tables 4.2.6.8 and 6.1.1.4'
S S 0.3331 0.5567 'International Tables Vol C Tables 4.2.6.8 and 6.1.1.4'

loop_
_geom_angle_atom_site_label_1
_geom_angle_atom_site_label_2
_geom_angle_atom_site_label_3
_geom_angle
_geom_angle_site_symmetry_1
_geom_angle_site_symmetry_3
_geom_angle_publ_flag
P1 Cu1 S1 74.04(2) . . ?
C1 Cu1 S1 141.19(6) . . ?
C1 Cu1 P1 144.72(6) . . ?
C29 S1 Cu1 90.53(7) . . ?
C29 P1 Cu1 88.87(7) . . ?
C30 P1 Cu1 114.77(7) . . ?
C30 P1 C29 101.38(9) . . ?
C36 P1 Cu1 133.21(7) . . ?
C36 P1 C29 106.59(10) . . ?
C36 P1 C30 105.20(9) . . ?
C1 N1 C2 125.77(16) . . ?
C1 N1 C5 120.36(16) . . ?
C5 N1 C2 113.84(16) . . ?
C1 N2 C4 124.93(17) . . ?
C1 N2 C17 117.64(16) . . ?
C17 N2 C4 117.25(16) . . ?
N1 C1 Cu1 125.02(14) . . ?
N2 C1 Cu1 119.00(14) . . ?
N2 C1 N1 115.97(17) . . ?
N1 C2 H2A 109.6 . . ?
N1 C2 H2B 109.6 . . ?
N1 C2 C3 110.32(17) . . ?
H2A C2 H2B 108.1 . . ?
C3 C2 H2A 109.6 . . ?
C3 C2 H2B 109.6 . . ?
C2 C3 H3A 109.8 . . ?
C2 C3 H3B 109.8 . . ?
H3A C3 H3B 108.3 . . ?
C4 C3 C2 109.23(17) . . ?
C4 C3 H3A 109.8 . . ?
C4 C3 H3B 109.8 . . ?
N2 C4 C3 109.59(17) . . ?
N2 C4 H4A 109.8 . . ?
N2 C4 H4B 109.8 . . ?
C3 C4 H4A 109.8 . . ?
C3 C4 H4B 109.8 . . ?
H4A C4 H4B 108.2 . . ?
C6 C5 N1 118.65(18) . . ?
C10 C5 N1 118.37(18) . . ?
C10 C5 C6 122.70(19) . . ?
C5 C6 C11 122.19(19) . . ?
C7 C6 C5 117.4(2) . . ?
C7 C6 C11 120.4(2) . . ?
C6 C7 H7 119.5 . . ?
C8 C7 C6 121.0(2) . . ?
C8 C7 H7 119.5 . . ?
C7 C8 H8 119.7 . . ?
C9 C8 C7 120.6(2) . . ?
C9 C8 H8 119.7 . . ?
C8 C9 H9 119.5 . . ?
C8 C9 C10 121.1(2) . . ?
C10 C9 H9 119.5 . . ?
C5 C10 C14 122.34(19) . . ?
C9 C10 C5 117.2(2) . . ?
C9 C10 C14 120.5(2) . . ?
C6 C11 H11 107.4 . . ?
C12 C11 C6 111.30(19) . . ?
C12 C11 H11 107.4 . . ?
C13 C11 C6 113.5(2) . . ?
C13 C11 H11 107.4 . . ?
C13 C11 C12 109.4(2) . . ?
C11 C12 H12A 109.5 . . ?
C11 C12 H12B 109.5 . . ?
C11 C12 H12C 109.5 . . ?
H12A C12 H12B 109.5 . . ?
H12A C12 H12C 109.5 . . ?
H12B C12 H12C 109.5 . . ?
C11 C13 H13A 109.5 . . ?
C11 C13 H13B 109.5 . . ?
C11 C13 H13C 109.5 . . ?
H13A C13 H13B 109.5 . . ?
H13A C13 H13C 109.5 . . ?
H13B C13 H13C 109.5 . . ?
C10 C14 H14 108.0 . . ?
C10 C14 C15 111.8(2) . . ?
C10 C14 C16 111.4(2) . . ?
C15 C14 H14 108.0 . . ?
C15 C14 C16 109.6(2) . . ?
C16 C14 H14 108.0 . . ?
C14 C15 H15A 109.5 . . ?
C14 C15 H15B 109.5 . . ?
C14 C15 H15C 109.5 . . ?
H15A C15 H15B 109.5 . . ?
H15A C15 H15C 109.5 . . ?
H15B C15 H15C 109.5 . . ?
C14 C16 H16A 109.5 . . ?
C14 C16 H16B 109.5 . . ?
C14 C16 H16C 109.5 . . ?
H16A C16 H16B 109.5 . . ?
H16A C16 H16C 109.5 . . ?
H16B C16 H16C 109.5 . . ?
C18 C17 N2 118.94(18) . . ?
C18 C17 C22 122.40(19) . . ?
C22 C17 N2 118.64(18) . . ?
C17 C18 C23 122.20(19) . . ?
C19 C18 C17 117.5(2) . . ?
C19 C18 C23 120.2(2) . . ?
C18 C19 H19 119.4 . . ?
C20 C19 C18 121.2(2) . . ?
C20 C19 H19 119.4 . . ?
C19 C20 H20 119.9 . . ?
C21 C20 C19 120.2(2) . . ?
C21 C20 H20 119.9 . . ?
C20 C21 H21 119.4 . . ?
C20 C21 C22 121.2(2) . . ?
C22 C21 H21 119.4 . . ?
C17 C22 C26 122.36(19) . . ?
C21 C22 C17 117.5(2) . . ?
C21 C22 C26 120.1(2) . . ?
C18 C23 H23 107.8 . . ?
C18 C23 C25 109.68(18) . . ?
C24 C23 C18 113.79(19) . . ?
C24 C23 H23 107.8 . . ?
C24 C23 C25 109.64(19) . . ?
C25 C23 H23 107.8 . . ?
C23 C24 H24A 109.5 . . ?
C23 C24 H24B 109.5 . . ?
C23 C24 H24C 109.5 . . ?
H24A C24 H24B 109.5 . . ?
H24A C24 H24C 109.5 . . ?
H24B C24 H24C 109.5 . . ?
C23 C25 H25A 109.5 . . ?
C23 C25 H25B 109.5 . . ?
C23 C25 H25C 109.5 . . ?
H25A C25 H25B 109.5 . . ?
H25A C25 H25C 109.5 . . ?
H25B C25 H25C 109.5 . . ?
C22 C26 H26 107.7 . . ?
C22 C26 C28 111.8(2) . . ?
C27 C26 C22 111.9(2) . . ?
C27 C26 H26 107.7 . . ?
C27 C26 C28 109.7(2) . . ?
C28 C26 H26 107.7 . . ?
C26 C27 H27A 109.5 . . ?
C26 C27 H27B 109.5 . . ?
C26 C27 H27C 109.5 . . ?
H27A C27 H27B 109.5 . . ?
H27A C27 H27C 109.5 . . ?
H27B C27 H27C 109.5 . . ?
C26 C28 H28A 109.5 . . ?
C26 C28 H28B 109.5 . . ?
C26 C28 H28C 109.5 . . ?
H28A C28 H28B 109.5 . . ?
H28A C28 H28C 109.5 . . ?
H28B C28 H28C 109.5 . . ?
S1 C29 P1 104.96(11) . . ?
S2 C29 S1 129.58(13) . . ?
S2 C29 P1 125.44(12) . . ?
C31 C30 P1 122.66(16) . . ?
C35 C30 P1 118.19(15) . . ?
C35 C30 C31 119.05(18) . . ?
C30 C31 H31 120.0 . . ?
C32 C31 C30 120.0(2) . . ?
C32 C31 H31 120.0 . . ?
C31 C32 H32 119.8 . . ?
C33 C32 C31 120.4(2) . . ?
C33 C32 H32 119.8 . . ?
C32 C33 H33 119.9 . . ?
C32 C33 C34 120.2(2) . . ?
C34 C33 H33 119.9 . . ?
C33 C34 H34 120.0 . . ?
C33 C34 C35 120.1(2) . . ?
C35 C34 H34 120.0 . . ?
C30 C35 C34 120.2(2) . . ?
C30 C35 H35 119.9 . . ?
C34 C35 H35 119.9 . . ?
C37 C36 P1 123.02(17) . . ?
C37 C36 C41 118.5(2) . . ?
C41 C36 P1 118.10(17) . . ?
C36 C37 H37 119.7 . . ?
C38 C37 C36 120.6(2) . . ?
C38 C37 H37 119.7 . . ?
C37 C38 H38 120.0 . . ?
C39 C38 C37 119.9(3) . . ?
C39 C38 H38 120.0 . . ?
C38 C39 H39 119.9 . . ?
C38 C39 C40 120.3(3) . . ?
C40 C39 H39 119.9 . . ?
C39 C40 H40 119.7 . . ?
C39 C40 C41 120.7(3) . . ?
C41 C40 H40 119.7 . . ?
C36 C41 H41 120.0 . . ?
C40 C41 C36 120.1(3) . . ?
C40 C41 H41 120.0 . . ?
C47 C42 H42 120.0 . . ?
C47 C42 C43 120.0 . . ?
C43 C42 H42 120.0 . . ?
C42 C47 H47 120.0 . . ?
C42 C47 C46 120.0 . . ?
C46 C47 H47 120.0 . . ?
C47 C46 H46 120.0 . . ?
C45 C46 C47 120.0 . . ?
C45 C46 H46 120.0 . . ?
C46 C45 H45 120.0 . . ?
C44 C45 C46 120.0 . . ?
C44 C45 H45 120.0 . . ?
C45 C44 H44 120.0 . . ?
C45 C44 C43 120.0 . . ?
C43 C44 H44 120.0 . . ?
C42 C43 H43 120.0 . . ?
C44 C43 C42 120.0 . . ?
C44 C43 H43 120.0 . . ?
C47A C42A H42A 120.0 . . ?
C47A C42A C43A 120.0 . . ?
C43A C42A H42A 120.0 . . ?
C42A C47A H47A 120.0 . . ?
C42A C47A C46A 120.0 . . ?
C46A C47A H47A 120.0 . . ?
C47A C46A H46A 120.0 . . ?
C45A C46A C47A 120.0 . . ?
C45A C46A H46A 120.0 . . ?
C46A C45A H45A 120.0 . . ?
C44A C45A C46A 120.0 . . ?
C44A C45A H45A 120.0 . . ?
C45A C44A H44A 120.0 . . ?
C43A C44A C45A 120.0 . . ?
C43A C44A H44A 120.0 . . ?
C42A C43A H43A 120.0 . . ?
C44A C43A C42A 120.0 . . ?
C44A C43A H43A 120.0 . . ?

loop_
_geom_bond_atom_site_label_1
_geom_bond_atom_site_label_2
_geom_bond_distance
_geom_bond_site_symmetry_2
_geom_bond_publ_flag
Cu1 S1 2.3690(6) . ?
Cu1 P1 2.3120(5) . ?
Cu1 C1 1.927(2) . ?
S1 C29 1.704(2) . ?
S2 C29 1.646(2) . ?
P1 C29 1.848(2) . ?
P1 C30 1.8152(19) . ?
P1 C36 1.815(2) . ?
N1 C1 1.349(2) . ?
N1 C2 1.473(2) . ?
N1 C5 1.441(2) . ?
N2 C1 1.347(2) . ?
N2 C4 1.477(2) . ?
N2 C17 1.444(3) . ?
C2 H2A 0.9700 . ?
C2 H2B 0.9700 . ?
C2 C3 1.514(3) . ?
C3 H3A 0.9700 . ?
C3 H3B 0.9700 . ?
C3 C4 1.505(3) . ?
C4 H4A 0.9700 . ?
C4 H4B 0.9700 . ?
C5 C6 1.400(3) . ?
C5 C10 1.400(3) . ?
C6 C7 1.394(3) . ?
C6 C11 1.529(3) . ?
C7 H7 0.9300 . ?
C7 C8 1.376(4) . ?
C8 H8 0.9300 . ?
C8 C9 1.377(4) . ?
C9 H9 0.9300 . ?
C9 C10 1.399(3) . ?
C10 C14 1.517(3) . ?
C11 H11 0.9800 . ?
C11 C12 1.525(3) . ?
C11 C13 1.523(3) . ?
C12 H12A 0.9600 . ?
C12 H12B 0.9600 . ?
C12 H12C 0.9600 . ?
C13 H13A 0.9600 . ?
C13 H13B 0.9600 . ?
C13 H13C 0.9600 . ?
C14 H14 0.9800 . ?
C14 C15 1.531(4) . ?
C14 C16 1.532(3) . ?
C15 H15A 0.9600 . ?
C15 H15B 0.9600 . ?
C15 H15C 0.9600 . ?
C16 H16A 0.9600 . ?
C16 H16B 0.9600 . ?
C16 H16C 0.9600 . ?
C17 C18 1.401(3) . ?
C17 C22 1.403(3) . ?
C18 C19 1.395(3) . ?
C18 C23 1.527(3) . ?
C19 H19 0.9300 . ?
C19 C20 1.384(3) . ?
C20 H20 0.9300 . ?
C20 C21 1.379(3) . ?
C21 H21 0.9300 . ?
C21 C22 1.397(3) . ?
C22 C26 1.521(3) . ?
C23 H23 0.9800 . ?
C23 C24 1.522(3) . ?
C23 C25 1.540(3) . ?
C24 H24A 0.9600 . ?
C24 H24B 0.9600 . ?
C24 H24C 0.9600 . ?
C25 H25A 0.9600 . ?
C25 H25B 0.9600 . ?
C25 H25C 0.9600 . ?
C26 H26 0.9800 . ?
C26 C27 1.519(4) . ?
C26 C28 1.529(3) . ?
C27 H27A 0.9600 . ?
C27 H27B 0.9600 . ?
C27 H27C 0.9600 . ?
C28 H28A 0.9600 . ?
C28 H28B 0.9600 . ?
C28 H28C 0.9600 . ?
C30 C31 1.403(3) . ?
C30 C35 1.389(3) . ?
C31 H31 0.9300 . ?
C31 C32 1.382(3) . ?
C32 H32 0.9300 . ?
C32 C33 1.377(3) . ?
C33 H33 0.9300 . ?
C33 C34 1.380(3) . ?
C34 H34 0.9300 . ?
C34 C35 1.390(3) . ?
C35 H35 0.9300 . ?
C36 C37 1.395(3) . ?
C36 C41 1.399(3) . ?
C37 H37 0.9300 . ?
C37 C38 1.388(3) . ?
C38 H38 0.9300 . ?
C38 C39 1.372(4) . ?
C39 H39 0.9300 . ?
C39 C40 1.374(5) . ?
C40 H40 0.9300 . ?
C40 C41 1.380(4) . ?
C41 H41 0.9300 . ?
C42 H42 0.9300 . ?
C42 C47 1.3900 . ?
C42 C43 1.3900 . ?
C47 H47 0.9300 . ?
C47 C46 1.3900 . ?
C46 H46 0.9300 . ?
C46 C45 1.3900 . ?
C45 H45 0.9300 . ?
C45 C44 1.3900 . ?
C44 H44 0.9300 . ?
C44 C43 1.3900 . ?
C43 H43 0.9300 . ?
C42A H42A 0.9300 . ?
C42A C47A 1.3900 . ?
C42A C43A 1.3900 . ?
C47A H47A 0.9300 . ?
C47A C46A 1.3900 . ?
C46A H46A 0.9300 . ?
C46A C45A 1.3900 . ?
C45A H45A 0.9300 . ?
C45A C44A 1.3900 . ?
C44A H44A 0.9300 . ?
C44A C43A 1.3900 . ?
C43A H43A 0.9300 . ?

loop_
_geom_torsion_atom_site_label_1
_geom_torsion_atom_site_label_2
_geom_torsion_atom_site_label_3
_geom_torsion_atom_site_label_4
_geom_torsion
_geom_torsion_site_symmetry_1
_geom_torsion_site_symmetry_2
_geom_torsion_site_symmetry_3
_geom_torsion_site_symmetry_4
_geom_torsion_publ_flag
Cu1 S1 C29 S2 -170.58(15) . . . . ?
Cu1 S1 C29 P1 10.83(9) . . . . ?
Cu1 P1 C29 S1 -11.10(9) . . . . ?
Cu1 P1 C29 S2 170.23(13) . . . . ?
Cu1 P1 C30 C31 161.85(15) . . . . ?
Cu1 P1 C30 C35 -14.62(18) . . . . ?
Cu1 P1 C36 C37 116.43(17) . . . . ?
Cu1 P1 C36 C41 -56.5(2) . . . . ?
P1 C30 C31 C32 -177.05(16) . . . . ?
P1 C30 C35 C34 177.81(17) . . . . ?
P1 C36 C37 C38 -173.94(17) . . . . ?
P1 C36 C41 C40 174.32(19) . . . . ?
N1 C2 C3 C4 -49.7(2) . . . . ?
N1 C5 C6 C7 173.28(19) . . . . ?
N1 C5 C6 C11 -8.0(3) . . . . ?
N1 C5 C10 C9 -173.63(18) . . . . ?
N1 C5 C10 C14 5.2(3) . . . . ?
N2 C17 C18 C19 179.29(18) . . . . ?
N2 C17 C18 C23 -5.3(3) . . . . ?
N2 C17 C22 C21 180.00(18) . . . . ?
N2 C17 C22 C26 0.3(3) . . . . ?
C1 N1 C2 C3 21.8(3) . . . . ?
C1 N1 C5 C6 92.3(2) . . . . ?
C1 N1 C5 C10 -93.7(2) . . . . ?
C1 N2 C4 C3 -30.2(3) . . . . ?
C1 N2 C17 C18 -85.1(2) . . . . ?
C1 N2 C17 C22 96.8(2) . . . . ?
C2 N1 C1 Cu1 -174.49(15) . . . . ?
C2 N1 C1 N2 4.2(3) . . . . ?
C2 N1 C5 C6 -85.7(2) . . . . ?
C2 N1 C5 C10 88.4(2) . . . . ?
C2 C3 C4 N2 53.4(2) . . . . ?
C4 N2 C1 Cu1 179.08(15) . . . . ?
C4 N2 C1 N1 0.3(3) . . . . ?
C4 N2 C17 C18 90.3(2) . . . . ?
C4 N2 C17 C22 -87.8(2) . . . . ?
C5 N1 C1 Cu1 7.8(3) . . . . ?
C5 N1 C1 N2 -173.50(17) . . . . ?
C5 N1 C2 C3 -160.40(18) . . . . ?
C5 C6 C7 C8 -0.1(3) . . . . ?
C5 C6 C11 C12 -100.7(2) . . . . ?
C5 C6 C11 C13 135.4(2) . . . . ?
C5 C10 C14 C15 113.4(3) . . . . ?
C5 C10 C14 C16 -123.6(2) . . . . ?
C6 C5 C10 C9 0.2(3) . . . . ?
C6 C5 C10 C14 179.1(2) . . . . ?
C6 C7 C8 C9 1.0(4) . . . . ?
C7 C6 C11 C12 78.0(3) . . . . ?
C7 C6 C11 C13 -45.9(3) . . . . ?
C7 C8 C9 C10 -1.4(4) . . . . ?
C8 C9 C10 C5 0.7(3) . . . . ?
C8 C9 C10 C14 -178.2(2) . . . . ?
C9 C10 C14 C15 -67.7(3) . . . . ?
C9 C10 C14 C16 55.3(3) . . . . ?
C10 C5 C6 C7 -0.5(3) . . . . ?
C10 C5 C6 C11 178.2(2) . . . . ?
C11 C6 C7 C8 -178.8(2) . . . . ?
C17 N2 C1 Cu1 -5.9(2) . . . . ?
C17 N2 C1 N1 175.34(17) . . . . ?
C17 N2 C4 C3 154.78(18) . . . . ?
C17 C18 C19 C20 1.3(3) . . . . ?
C17 C18 C23 C24 138.9(2) . . . . ?
C17 C18 C23 C25 -97.9(2) . . . . ?
C17 C22 C26 C27 -123.7(2) . . . . ?
C17 C22 C26 C28 112.8(3) . . . . ?
C18 C17 C22 C21 1.9(3) . . . . ?
C18 C17 C22 C26 -177.80(19) . . . . ?
C18 C19 C20 C21 0.6(4) . . . . ?
C19 C18 C23 C24 -45.9(3) . . . . ?
C19 C18 C23 C25 77.3(3) . . . . ?
C19 C20 C21 C22 -1.4(4) . . . . ?
C20 C21 C22 C17 0.1(3) . . . . ?
C20 C21 C22 C26 179.9(2) . . . . ?
C21 C22 C26 C27 56.6(3) . . . . ?
C21 C22 C26 C28 -66.9(3) . . . . ?
C22 C17 C18 C19 -2.6(3) . . . . ?
C22 C17 C18 C23 172.75(19) . . . . ?
C23 C18 C19 C20 -174.2(2) . . . . ?
C29 P1 C30 C31 67.79(18) . . . . ?
C29 P1 C30 C35 -108.67(17) . . . . ?
C29 P1 C36 C37 -139.00(18) . . . . ?
C29 P1 C36 C41 48.05(19) . . . . ?
C30 P1 C29 S1 103.95(11) . . . . ?
C30 P1 C29 S2 -74.71(15) . . . . ?
C30 P1 C36 C37 -31.9(2) . . . . ?
C30 P1 C36 C41 155.17(17) . . . . ?
C30 C31 C32 C33 -0.2(3) . . . . ?
C31 C30 C35 C34 1.2(3) . . . . ?
C31 C32 C33 C34 0.5(3) . . . . ?
C32 C33 C34 C35 0.1(3) . . . . ?
C33 C34 C35 C30 -1.0(3) . . . . ?
C35 C30 C31 C32 -0.6(3) . . . . ?
C36 P1 C29 S1 -146.23(10) . . . . ?
C36 P1 C29 S2 35.11(16) . . . . ?
C36 P1 C30 C31 -43.09(19) . . . . ?
C36 P1 C30 C35 140.44(16) . . . . ?
C36 C37 C38 C39 0.4(4) . . . . ?
C37 C36 C41 C40 1.1(3) . . . . ?
C37 C38 C39 C40 0.1(4) . . . . ?
C38 C39 C40 C41 -0.1(4) . . . . ?
C39 C40 C41 C36 -0.5(4) . . . . ?
C41 C36 C37 C38 -1.0(3) . . . . ?
C42 C47 C46 C45 0.0 . . . . ?
C47 C42 C43 C44 0.0 . . . . ?
C47 C46 C45 C44 0.0 . . . . ?
C46 C45 C44 C43 0.0 . . . . ?
C45 C44 C43 C42 0.0 . . . . ?
C43 C42 C47 C46 0.0 . . . . ?
C42A C47A C46A C45A 0.0 . . . . ?
C47A C42A C43A C44A 0.0 . . . . ?
C47A C46A C45A C44A 0.0 . . . . ?
C46A C45A C44A C43A 0.0 . . . . ?
C45A C44A C43A C42A 0.0 . . . . ?
C43A C42A C47A C46A 0.0 . . . . ?
